data_4500973
loop_
_publ_author_name
'Kirillov, Alexander M.'
'Wieczorek, Sabina W.'
'Lis, Agnieszka'
'Guedes da Silva, M. F\'atima C.'
'Florek, Magdalena'
'Kr\'ol, Jaros\/law'
'Staroniewicz, Zdzis\/law'
'Smole\'nski, Piotr'
'Pombeiro, Armando J. L.'

_publ_section_title
;
 1,3,5-Triaza-7-phosphaadamantane-7-oxide (PTA&#x2550;O): New Diamondoid
 Building Block for Design of Three-Dimensional Metal--Organic Frameworks
;
_journal_issue 7
_journal_name_full 'Crystal Growth &amp; Design'
_journal_page_first 2711
_journal_paper_doi 10.1021/cg200571y
_journal_volume 11
_journal_year 2011
_chemical_formula_moiety 'C6 H12 Ag N4 O4 P'
_chemical_formula_sum 'C6 H12 Ag N4 O4 P'
_chemical_formula_weight 343.04
_chemical_name_systematic
; 
 ? 
;
_space_group_IT_number 19
_symmetry_cell_setting orthorhombic
_symmetry_space_group_name_Hall 'P 2ac 2ab'
_symmetry_space_group_name_H-M 'P 21 21 21'
_atom_sites_solution_hydrogens geom
_atom_sites_solution_primary direct
_atom_sites_solution_secondary difmap
_audit_creation_method SHELXL-97
_cell_angle_alpha 90.00
_cell_angle_beta 90.00
_cell_angle_gamma 90.00
_cell_formula_units_Z 4
_cell_length_a 7.7286(4)
_cell_length_b 10.0328(6)
_cell_length_c 13.4998(8)
_cell_measurement_reflns_used 5128
_cell_measurement_temperature 150(2)
_cell_measurement_theta_max 26.02
_cell_measurement_theta_min 3.02
_cell_volume 1046.77(10)
_computing_cell_refinement 'Bruker SAINT'
_computing_data_collection 'Bruker APEX2'
_computing_data_reduction 'Bruker SAINT'
_computing_molecular_graphics 'Bruker SHELXTL'
_computing_publication_material 'Bruker SHELXTL'
_computing_structure_refinement 'SHELXL-97 (Sheldrick, 2008)'
_computing_structure_solution 'SHELXS-97 (Sheldrick, 2008)'
_diffrn_ambient_temperature 150(2)
_diffrn_measured_fraction_theta_full 0.995
_diffrn_measured_fraction_theta_max 0.995
_diffrn_measurement_device_type 'Bruker APEX-II CCD'
_diffrn_measurement_method '\f and \w scans'
_diffrn_radiation_monochromator graphite
_diffrn_radiation_source 'fine-focus sealed tube'
_diffrn_radiation_type MoK\a
_diffrn_radiation_wavelength 0.71073
_diffrn_reflns_av_R_equivalents 0.0224
_diffrn_reflns_av_sigmaI/netI 0.0266
_diffrn_reflns_limit_h_max 9
_diffrn_reflns_limit_h_min -8
_diffrn_reflns_limit_k_max 12
_diffrn_reflns_limit_k_min -10
_diffrn_reflns_limit_l_max 16
_diffrn_reflns_limit_l_min -15
_diffrn_reflns_number 5720
_diffrn_reflns_theta_full 26.02
_diffrn_reflns_theta_max 26.02
_diffrn_reflns_theta_min 2.53
_exptl_absorpt_coefficient_mu 2.084
_exptl_absorpt_correction_T_max 0.7315
_exptl_absorpt_correction_T_min 0.5643
_exptl_absorpt_correction_type multi-scan
_exptl_absorpt_process_details sadabs
_exptl_crystal_colour colourless
_exptl_crystal_density_diffrn 2.177
_exptl_crystal_density_method 'not measured'
_exptl_crystal_description prism
_exptl_crystal_F_000 680
_exptl_crystal_size_max 0.31
_exptl_crystal_size_mid 0.28
_exptl_crystal_size_min 0.16
_refine_diff_density_max 0.669
_refine_diff_density_min -0.419
_refine_diff_density_rms 0.070
_refine_ls_abs_structure_details 'Flack H D (1983), Acta Cryst. A39, 876-881'
_refine_ls_abs_structure_Flack 0.02(2)
_refine_ls_extinction_method none
_refine_ls_goodness_of_fit_ref 1.166
_refine_ls_hydrogen_treatment constr
_refine_ls_matrix_type full
_refine_ls_number_parameters 145
_refine_ls_number_reflns 2021
_refine_ls_number_restraints 0
_refine_ls_restrained_S_all 1.166
_refine_ls_R_factor_all 0.0169
_refine_ls_R_factor_gt 0.0165
_refine_ls_shift/su_max 0.002
_refine_ls_shift/su_mean 0.000
_refine_ls_structure_factor_coef Fsqd
_refine_ls_weighting_details 'calc w=1/[\s^2^(Fo^2^)+(0.0220P)^2^+0.2642P] where P=(Fo^2^+2Fc^2^)/3'
_refine_ls_weighting_scheme calc
_refine_ls_wR_factor_gt 0.0480
_refine_ls_wR_factor_ref 0.0481
_reflns_number_gt 1988
_reflns_number_total 2021
_reflns_threshold_expression >2sigma(I)
_cod_data_source_file cg200571y_si_002.cif
_cod_data_source_block compound_1
_cod_depositor_comments
;
The following automatic conversions were performed:

'_symmetry_cell_setting' value 'ORTHORHOMBIC' changed to
'orthorhombic' according to
/home/saulius/struct/CIF-dictionaries/cif_core.dic dictionary named
'cif_core.dic' version 2.4.1 from 2010-06-29.

Automatic conversion script
Id: cif_fix_values 1715 2011-07-08 13:25:40Z adriana 
;
_cod_database_code 4500973

loop_
_symmetry_equiv_pos_as_xyz
'x, y, z'
'x+1/2, -y+1/2, -z'
'-x, y+1/2, -z+1/2'
'-x+1/2, -y, z+1/2'

loop_
_atom_site_label
_atom_site_type_symbol
_atom_site_fract_x
_atom_site_fract_y
_atom_site_fract_z
_atom_site_U_iso_or_equiv
_atom_site_adp_type
_atom_site_occupancy
_atom_site_symmetry_multiplicity
_atom_site_calc_flag
_atom_site_refinement_flags
C11 C 0.2681(4) 0.5832(3) 1.0802(2) 0.0163(7) Uani 1 1 d .
H11A H 0.2160 0.6663 1.0542 0.020 Uiso 1 1 calc R
H11B H 0.1766 0.5325 1.1150 0.020 Uiso 1 1 calc R
C12 C 0.5340(5) 0.5857(4) 0.9388(2) 0.0208(7) Uani 1 1 d .
H12A H 0.6031 0.5368 0.8888 0.025 Uiso 1 1 calc R
H12B H 0.4919 0.6694 0.9083 0.025 Uiso 1 1 calc R
C13 C 0.4619(4) 0.3530(3) 1.0443(2) 0.0158(7) Uani 1 1 d .
H13A H 0.3757 0.2945 1.0767 0.019 Uiso 1 1 calc R
H13B H 0.5295 0.2983 0.9971 0.019 Uiso 1 1 calc R
C14 C 0.7141(4) 0.4971(3) 1.0727(2) 0.0166(6) Uani 1 1 d .
H14A H 0.7998 0.5246 1.1232 0.020 Uiso 1 1 calc R
H14B H 0.7759 0.4443 1.0218 0.020 Uiso 1 1 calc R
C15 C 0.5485(4) 0.6925(3) 1.1007(2) 0.0167(7) Uani 1 1 d .
H15A H 0.4970 0.7719 1.0687 0.020 Uiso 1 1 calc R
H15B H 0.6319 0.7242 1.1511 0.020 Uiso 1 1 calc R
C16 C 0.4848(4) 0.4934(3) 1.1937(2) 0.0138(6) Uani 1 1 d .
H16A H 0.5645 0.5181 1.2481 0.017 Uiso 1 1 calc R
H16B H 0.3905 0.4392 1.2227 0.017 Uiso 1 1 calc R
N1 N 0.5837(3) 0.2801(3) 0.79276(18) 0.0180(5) Uani 1 1 d .
N11 N 0.0908(3) 0.3830(3) 0.65128(17) 0.0134(5) Uani 1 1 d .
N12 N 0.6422(3) 0.6163(3) 1.02602(18) 0.0165(6) Uani 1 1 d .
N13 N 0.5807(3) 0.4103(3) 1.12097(17) 0.0119(5) Uani 1 1 d .
O1 O 0.2188(3) 0.4459(2) 0.90337(15) 0.0264(6) Uani 1 1 d .
O11 O 0.4950(3) 0.3382(3) 0.72972(19) 0.0351(7) Uani 1 1 d .
O12 O 0.5218(3) 0.1825(3) 0.8378(2) 0.0353(6) Uani 1 1 d .
O13 O 0.7326(3) 0.3202(3) 0.81193(18) 0.0317(6) Uani 1 1 d .
P1 P 0.35167(10) 0.48454(9) 0.97805(6) 0.01655(19) Uani 1 1 d .
Ag1 Ag 0.19480(3) 0.26328(2) 0.787714(15) 0.01605(8) Uani 1 1 d .

loop_
_atom_site_aniso_label
_atom_site_aniso_U_11
_atom_site_aniso_U_22
_atom_site_aniso_U_33
_atom_site_aniso_U_23
_atom_site_aniso_U_13
_atom_site_aniso_U_12
C11 0.0184(16) 0.0154(16) 0.0152(15) -0.0016(12) -0.0047(13) 0.0027(13)
C12 0.0273(18) 0.0210(19) 0.0141(15) 0.0030(14) 0.0035(14) 0.0024(15)
C13 0.0191(16) 0.0129(17) 0.0155(15) -0.0029(13) 0.0007(12) 0.0002(13)
C14 0.0149(16) 0.0173(16) 0.0175(14) 0.0023(12) 0.0034(13) 0.0019(15)
C15 0.0216(16) 0.0119(16) 0.0167(14) 0.0016(12) 0.0009(13) -0.0015(14)
C16 0.0143(15) 0.0156(16) 0.0117(15) 0.0009(12) 0.0003(12) 0.0019(12)
N1 0.0168(13) 0.0217(14) 0.0155(12) -0.0038(13) 0.0034(11) 0.0011(11)
N11 0.0155(13) 0.0128(13) 0.0121(11) -0.0005(10) 0.0016(10) -0.0004(11)
N12 0.0214(14) 0.0146(14) 0.0136(11) 0.0022(10) 0.0037(11) -0.0006(11)
N13 0.0143(13) 0.0091(13) 0.0123(11) 0.0014(10) 0.0018(10) -0.0007(10)
O1 0.0337(14) 0.0256(13) 0.0200(11) -0.0057(9) -0.0104(11) 0.0040(12)
O11 0.0270(14) 0.0428(18) 0.0355(15) 0.0138(13) -0.0119(12) 0.0019(12)
O12 0.0367(15) 0.0282(15) 0.0410(15) 0.0081(13) 0.0048(13) -0.0087(13)
O13 0.0139(12) 0.0482(17) 0.0330(13) 0.0102(12) -0.0043(10) -0.0060(11)
P1 0.0218(4) 0.0148(4) 0.0130(3) -0.0022(3) -0.0027(3) 0.0016(3)
Ag1 0.01884(13) 0.01395(12) 0.01538(11) 0.00318(8) -0.00080(9) -0.00202(9)

loop_
_atom_type_symbol
_atom_type_description
_atom_type_scat_dispersion_real
_atom_type_scat_dispersion_imag
_atom_type_scat_source
C C 0.0033 0.0016 'International Tables Vol C Tables 4.2.6.8 and 6.1.1.4'
H H 0.0000 0.0000 'International Tables Vol C Tables 4.2.6.8 and 6.1.1.4'
N N 0.0061 0.0033 'International Tables Vol C Tables 4.2.6.8 and 6.1.1.4'
O O 0.0106 0.0060 'International Tables Vol C Tables 4.2.6.8 and 6.1.1.4'
P P 0.1023 0.0942 'International Tables Vol C Tables 4.2.6.8 and 6.1.1.4'
Ag Ag -0.8971 1.1015 'International Tables Vol C Tables 4.2.6.8 and 6.1.1.4'

loop_
_geom_angle_atom_site_label_1
_geom_angle_atom_site_label_2
_geom_angle_atom_site_label_3
_geom_angle
_geom_angle_site_symmetry_1
_geom_angle_site_symmetry_3
N11 C11 P1 110.6(2) 4_565 .
N11 C11 H11A 109.5 4_565 .
P1 C11 H11A 109.5 . .
N11 C11 H11B 109.5 4_565 .
P1 C11 H11B 109.5 . .
H11A C11 H11B 108.1 . .
N12 C12 P1 108.8(2) . .
N12 C12 H12A 109.9 . .
P1 C12 H12A 109.9 . .
N12 C12 H12B 109.9 . .
P1 C12 H12B 109.9 . .
H12A C12 H12B 108.3 . .
N13 C13 P1 110.5(2) . .
N13 C13 H13A 109.5 . .
P1 C13 H13A 109.5 . .
N13 C13 H13B 109.5 . .
P1 C13 H13B 109.5 . .
H13A C13 H13B 108.1 . .
N12 C14 N13 113.7(2) . .
N12 C14 H14A 108.8 . .
N13 C14 H14A 108.8 . .
N12 C14 H14B 108.8 . .
N13 C14 H14B 108.8 . .
H14A C14 H14B 107.7 . .
N12 C15 N11 114.3(3) . 4_565
N12 C15 H15A 108.7 . .
N11 C15 H15A 108.7 4_565 .
N12 C15 H15B 108.7 . .
N11 C15 H15B 108.7 4_565 .
H15A C15 H15B 107.6 . .
N13 C16 N11 114.1(2) . 4_565
N13 C16 H16A 108.7 . .
N11 C16 H16A 108.7 4_565 .
N13 C16 H16B 108.7 . .
N11 C16 H16B 108.7 4_565 .
H16A C16 H16B 107.6 . .
O11 N1 O13 120.1(3) . .
O11 N1 O12 119.5(3) . .
O13 N1 O12 120.4(3) . .
C15 N11 C16 108.6(2) 4_564 4_564
C15 N11 C11 110.5(2) 4_564 4_564
C16 N11 C11 110.2(2) 4_564 4_564
C15 N11 Ag1 110.47(19) 4_564 .
C16 N11 Ag1 105.05(16) 4_564 .
C11 N11 Ag1 111.80(18) 4_564 .
C15 N12 C14 108.7(2) . .
C15 N12 C12 112.3(2) . .
C14 N12 C12 112.9(3) . .
C16 N13 C13 111.5(2) . .
C16 N13 C14 107.8(2) . .
C13 N13 C14 110.1(2) . .
C16 N13 Ag1 105.09(16) . 2_557
C13 N13 Ag1 108.27(18) . 2_557
C14 N13 Ag1 114.05(18) . 2_557
P1 O1 Ag1 133.46(14) . .
N1 O11 Ag1 98.80(18) . .
O1 P1 C13 118.01(15) . .
O1 P1 C12 118.86(14) . .
C13 P1 C12 100.76(16) . .
O1 P1 C11 114.24(14) . .
C13 P1 C11 100.93(14) . .
C12 P1 C11 101.12(15) . .
N13 Ag1 N11 132.51(9) 2_457 .
N13 Ag1 O1 104.86(8) 2_457 .
N11 Ag1 O1 98.39(8) . .
N13 Ag1 O11 136.94(8) 2_457 .
N11 Ag1 O11 85.42(8) . .
O1 Ag1 O11 84.57(9) . .

loop_
_geom_bond_atom_site_label_1
_geom_bond_atom_site_label_2
_geom_bond_distance
_geom_bond_site_symmetry_2
C11 N11 1.492(4) 4_565
C11 P1 1.817(3) .
C11 H11A 0.9900 .
C11 H11B 0.9900 .
C12 N12 1.477(4) .
C12 P1 1.816(4) .
C12 H12A 0.9900 .
C12 H12B 0.9900 .
C13 N13 1.498(4) .
C13 P1 1.808(3) .
C13 H13A 0.9900 .
C13 H13B 0.9900 .
C14 N12 1.462(4) .
C14 N13 1.499(4) .
C14 H14A 0.9900 .
C14 H14B 0.9900 .
C15 N12 1.458(4) .
C15 N11 1.483(4) 4_565
C15 H15A 0.9900 .
C15 H15B 0.9900 .
C16 N13 1.486(4) .
C16 N11 1.486(4) 4_565
C16 H16A 0.9900 .
C16 H16B 0.9900 .
N1 O11 1.238(3) .
N1 O13 1.246(3) .
N1 O12 1.248(4) .
N11 C15 1.483(4) 4_564
N11 C16 1.486(4) 4_564
N11 C11 1.492(4) 4_564
N11 Ag1 2.341(2) .
N13 Ag1 2.309(2) 2_557
O1 P1 1.490(2) .
O1 Ag1 2.414(2) .
O11 Ag1 2.562(3) .
Ag1 N13 2.309(2) 2_457
